data_1548698
loop_
_publ_author_name
'Chan, Tek Long'
'Xie, Zuowei'

_publ_section_title
;
 Synthesis, structure and aromaticity of carborane-fused carbo- and
 heterocycles.
;
_journal_issue 8
_journal_name_full 'Chemical science'
_journal_page_first 2284
_journal_page_last 2289
_journal_paper_doi 10.1039/c7sc04722c
_journal_volume 9
_journal_year 2018
_chemical_formula_sum 'C5 H16 B10 O2'
_chemical_formula_weight 216.28
_space_group_IT_number 19
_space_group_name_Hall 'P 2ac 2ab'
_space_group_name_H-M_alt 'P 21 21 21'
_symmetry_cell_setting orthorhombic
_symmetry_space_group_name_Hall 'P 2ac 2ab'
_symmetry_space_group_name_H-M 'P 21 21 21'
_atom_sites_solution_hydrogens geom
_atom_sites_solution_primary direct
_atom_sites_solution_secondary difmap
_audit_creation_method SHELXL-97
_audit_update_record
;
2017-10-31 deposited with the CCDC.
2018-01-16 downloaded from the CCDC.
;
_cell_angle_alpha 90.00
_cell_angle_beta 90.00
_cell_angle_gamma 90.00
_cell_formula_units_Z 4
_cell_length_a 6.9550(9)
_cell_length_b 10.8072(14)
_cell_length_c 16.754(2)
_cell_measurement_reflns_used 88
_cell_measurement_temperature 296(2)
_cell_measurement_theta_max 15
_cell_measurement_theta_min 15
_cell_volume 1259.3(3)
_computing_cell_refinement 'BRUKER KAPPA APEXII DUO DIFFRACTOMETER'
_computing_data_collection 'BRUKER KAPPA APEXII DUO DIFFRACTOMETER'
_computing_data_reduction 'BRUKER KAPPA APEXII DUO DIFFRACTOMETER'
_computing_molecular_graphics 'SIEMENS SHELXTL'
_computing_publication_material 'SIEMENS SHELXTL'
_computing_structure_refinement 'SHELXL-97 (Sheldrick, 2008)'
_computing_structure_solution 'SHELXS-97 (Sheldrick, 2008)'
_diffrn_ambient_temperature 296(2)
_diffrn_measured_fraction_theta_full 0.995
_diffrn_measured_fraction_theta_max 0.995
_diffrn_measurement_device_type 'BRUKER KAPPA APEXII DUO DIFFRACTOMETER'
_diffrn_measurement_method 'PHI & OMEGA SCAN'
_diffrn_radiation_monochromator graphite
_diffrn_radiation_source 'fine-focus sealed tube'
_diffrn_radiation_type MoK\a
_diffrn_radiation_wavelength 0.71073
_diffrn_reflns_av_R_equivalents 0.0826
_diffrn_reflns_av_sigmaI/netI 0.0746
_diffrn_reflns_limit_h_max 8
_diffrn_reflns_limit_h_min -8
_diffrn_reflns_limit_k_max 12
_diffrn_reflns_limit_k_min -12
_diffrn_reflns_limit_l_max 19
_diffrn_reflns_limit_l_min -19
_diffrn_reflns_number 9760
_diffrn_reflns_theta_full 25.25
_diffrn_reflns_theta_max 25.25
_diffrn_reflns_theta_min 2.24
_exptl_absorpt_coefficient_mu 0.063
_exptl_absorpt_correction_T_max 0.7198
_exptl_absorpt_correction_T_min 0.5213
_exptl_absorpt_correction_type multi-scan
_exptl_crystal_colour colourless
_exptl_crystal_density_diffrn 1.141
_exptl_crystal_density_method 'not measured'
_exptl_crystal_description block
_exptl_crystal_F_000 448
_exptl_crystal_size_max 0.50
_exptl_crystal_size_mid 0.40
_exptl_crystal_size_min 0.30
_refine_diff_density_max 0.301
_refine_diff_density_min -0.258
_refine_diff_density_rms 0.077
_refine_ls_abs_structure_details 'Flack H D (1983), Acta Cryst. A39, 876-881'
_refine_ls_abs_structure_Flack 2(3)
_refine_ls_extinction_coef 0.077(16)
_refine_ls_extinction_expression Fc^*^=kFc[1+0.001xFc^2^\l^3^/sin(2\q)]^-1/4^
_refine_ls_extinction_method SHELXL
_refine_ls_goodness_of_fit_ref 1.050
_refine_ls_hydrogen_treatment riding
_refine_ls_matrix_type full
_refine_ls_number_parameters 155
_refine_ls_number_reflns 2267
_refine_ls_number_restraints 0
_refine_ls_restrained_S_all 1.050
_refine_ls_R_factor_all 0.1086
_refine_ls_R_factor_gt 0.0830
_refine_ls_shift/su_max 0.003
_refine_ls_shift/su_mean 0.000
_refine_ls_structure_factor_coef Fsqd
_refine_ls_weighting_details 'calc w=1/[\s^2^(Fo^2^)+(0.1404P)^2^+0.0772P] where P=(Fo^2^+2Fc^2^)/3'
_refine_ls_weighting_scheme calc
_refine_ls_wR_factor_gt 0.2047
_refine_ls_wR_factor_ref 0.2314
_reflns_number_gt 1584
_reflns_number_total 2267
_reflns_threshold_expression >2sigma(I)
_cod_data_source_file c7sc04722c2.cif
_cod_data_source_block 10
_cod_depositor_comments
;
The following automatic conversions were performed:

'_symmetry_cell_setting' value 'Orthorhombic' changed to
'orthorhombic' according to
/home/data/users/saulius/crontab/automatic-downloads/rss-feeds/RSC/lib/dictionaries/cif_core.dic
dictionary named 'cif_core.dic' version 2.4.2 from 2011-04-26.

Automatic conversion script
Id: cif_fix_values 4973 2017-02-22 13:04:09Z antanas 

 Adding full bibliography for 1548696--1548701.cif.
;
_cod_original_sg_symbol_H-M P2(1)2(1)2(1)
_cod_database_code 1548698

loop_
_symmetry_equiv_pos_as_xyz
'x, y, z'
'-x+1/2, -y, z+1/2'
'-x, y+1/2, -z+1/2'
'x+1/2, -y+1/2, -z'

loop_
_atom_site_label
_atom_site_type_symbol
_atom_site_fract_x
_atom_site_fract_y
_atom_site_fract_z
_atom_site_U_iso_or_equiv
_atom_site_adp_type
_atom_site_occupancy
_atom_site_symmetry_multiplicity
_atom_site_calc_flag
_atom_site_refinement_flags
O1 O 0.2005(3) 1.0853(2) 0.96232(16) 0.0796(9) Uani 1 1 d .
O2 O -0.1638(4) 1.1643(3) 0.94575(16) 0.0861(9) Uani 1 1 d .
C1 C 0.2115(5) 0.9902(3) 0.90992(18) 0.0564(8) Uani 1 1 d .
C2 C 0.0727(6) 0.9925(4) 0.8295(2) 0.0781(11) Uani 1 1 d .
H2 H -0.0384 1.0640 0.8223 0.094 Uiso 1 1 calc R
C11 C 0.0729(5) 1.0773(4) 1.0285(2) 0.0758(11) Uani 1 1 d .
H11A H 0.1240 1.1263 1.0721 0.091 Uiso 1 1 calc R
H11B H 0.0666 0.9919 1.0462 0.091 Uiso 1 1 calc R
C12 C -0.1261(5) 1.1212(3) 1.0096(2) 0.0631(9) Uani 1 1 d .
C13 C -0.2701(7) 1.1118(4) 1.0756(2) 0.0849(12) Uani 1 1 d .
H13A H -0.3925 1.1412 1.0571 0.127 Uiso 1 1 calc R
H13B H -0.2286 1.1612 1.1200 0.127 Uiso 1 1 calc R
H13C H -0.2818 1.0271 1.0920 0.127 Uiso 1 1 calc R
B3 B 0.3066(8) 1.0342(5) 0.8204(3) 0.0944(17) Uani 1 1 d .
H3 H 0.3564 1.1289 0.8078 0.113 Uiso 1 1 calc R
B4 B 0.4309(6) 0.9335(6) 0.8849(3) 0.0989(19) Uani 1 1 d .
H4 H 0.5659 0.9613 0.9140 0.119 Uiso 1 1 calc R
B5 B 0.2606(8) 0.8423(5) 0.9343(3) 0.0924(16) Uani 1 1 d .
H5 H 0.2822 0.8096 0.9958 0.111 Uiso 1 1 calc R
B6 B 0.0317(6) 0.8849(4) 0.8996(3) 0.0723(12) Uani 1 1 d .
H6 H -0.0963 0.8809 0.9381 0.087 Uiso 1 1 calc R
B7 B 0.1935(9) 0.9432(7) 0.7478(3) 0.111(2) Uani 1 1 d .
H7 H 0.1704 0.9774 0.6868 0.133 Uiso 1 1 calc R
B8 B 0.4193(8) 0.9004(6) 0.7821(3) 0.0934(16) Uani 1 1 d .
H8 H 0.5463 0.9058 0.7432 0.112 Uiso 1 1 calc R
B9 B 0.3911(8) 0.7837(6) 0.8530(3) 0.0959(17) Uani 1 1 d .
H9 H 0.4999 0.7110 0.8615 0.115 Uiso 1 1 calc R
B10 B 0.1461(9) 0.7531(5) 0.8605(4) 0.113(2) Uani 1 1 d .
H10 H 0.0907 0.6598 0.8731 0.135 Uiso 1 1 calc R
B11 B 0.0261(8) 0.8547(6) 0.7952(4) 0.109(2) Uani 1 1 d .
H11 H -0.1085 0.8304 0.7645 0.130 Uiso 1 1 calc R
B12 B 0.2484(8) 0.7892(6) 0.7690(4) 0.105(2) Uani 1 1 d .
H12 H 0.2628 0.7189 0.7218 0.125 Uiso 1 1 calc R

loop_
_atom_site_aniso_label
_atom_site_aniso_U_11
_atom_site_aniso_U_22
_atom_site_aniso_U_33
_atom_site_aniso_U_23
_atom_site_aniso_U_13
_atom_site_aniso_U_12
O1 0.0744(15) 0.0854(17) 0.0789(18) -0.0323(15) 0.0146(13) -0.0241(13)
O2 0.108(2) 0.0896(17) 0.0610(16) 0.0038(15) 0.0088(15) 0.0272(16)
C1 0.0523(17) 0.0686(19) 0.0482(17) -0.0047(15) -0.0030(13) -0.0022(15)
C2 0.082(2) 0.096(3) 0.056(2) -0.005(2) -0.0112(18) 0.032(2)
C11 0.078(2) 0.099(3) 0.0503(19) -0.0176(19) 0.0032(17) -0.006(2)
C12 0.084(2) 0.0518(17) 0.054(2) -0.0052(15) 0.0017(16) 0.0003(16)
C13 0.102(3) 0.077(2) 0.076(3) 0.003(2) 0.023(2) 0.011(2)
B3 0.114(4) 0.078(3) 0.091(4) 0.002(2) 0.050(3) -0.009(3)
B4 0.047(2) 0.158(5) 0.092(3) -0.038(4) -0.001(2) 0.001(3)
B5 0.099(3) 0.103(3) 0.075(3) 0.025(3) 0.001(2) 0.045(3)
B6 0.057(2) 0.065(2) 0.095(3) -0.011(2) 0.009(2) -0.0102(19)
B7 0.122(5) 0.154(6) 0.055(3) -0.015(3) -0.001(3) 0.060(4)
B8 0.081(3) 0.123(4) 0.077(3) -0.018(3) 0.017(2) 0.014(3)
B9 0.085(3) 0.110(4) 0.093(3) -0.010(3) -0.010(3) 0.047(3)
B10 0.125(4) 0.061(3) 0.153(5) -0.027(3) 0.036(4) -0.003(3)
B11 0.072(3) 0.140(5) 0.113(4) -0.064(4) -0.031(3) 0.017(3)
B12 0.081(3) 0.125(4) 0.107(4) -0.063(4) -0.012(3) 0.020(3)

loop_
_atom_type_symbol
_atom_type_description
_atom_type_scat_dispersion_real
_atom_type_scat_dispersion_imag
_atom_type_scat_source
C C 0.0033 0.0016 'International Tables Vol C Tables 4.2.6.8 and 6.1.1.4'
H H 0.0000 0.0000 'International Tables Vol C Tables 4.2.6.8 and 6.1.1.4'
B B 0.0013 0.0007 'International Tables Vol C Tables 4.2.6.8 and 6.1.1.4'
O O 0.0106 0.0060 'International Tables Vol C Tables 4.2.6.8 and 6.1.1.4'

loop_
_geom_angle_atom_site_label_1
_geom_angle_atom_site_label_2
_geom_angle_atom_site_label_3
_geom_angle
C1 O1 C11 119.6(3)
O1 C1 C2 118.9(3)
O1 C1 B5 125.1(3)
C2 C1 B5 109.2(3)
O1 C1 B4 119.0(3)
C2 C1 B4 109.2(3)
B5 C1 B4 62.3(3)
O1 C1 B6 122.2(3)
C2 C1 B6 60.0(3)
B5 C1 B6 62.5(3)
B4 C1 B6 113.3(3)
O1 C1 B3 112.3(3)
C2 C1 B3 60.5(3)
B5 C1 B3 113.5(3)
B4 C1 B3 62.3(3)
B6 C1 B3 112.5(3)
B11 C2 C1 112.9(3)
B11 C2 B6 65.1(3)
C1 C2 B6 61.3(2)
B11 C2 B7 61.7(4)
C1 C2 B7 111.3(3)
B6 C2 B7 115.6(4)
B11 C2 B3 113.7(4)
C1 C2 B3 61.2(3)
B6 C2 B3 114.3(3)
B7 C2 B3 62.2(3)
O1 C11 C12 113.1(3)
O2 C12 C13 122.7(4)
O2 C12 C11 121.0(3)
C13 C12 C11 116.2(3)
C2 B3 C1 58.3(2)
C2 B3 B7 58.8(3)
C1 B3 B7 106.2(4)
C2 B3 B4 104.5(3)
C1 B3 B4 58.6(3)
B7 B3 B4 107.4(4)
C2 B3 B8 103.9(4)
C1 B3 B8 105.2(4)
B7 B3 B8 59.1(3)
B4 B3 B8 59.9(3)
C1 B4 B9 105.7(4)
C1 B4 B5 58.5(2)
B9 B4 B5 60.6(4)
C1 B4 B8 105.9(4)
B9 B4 B8 59.9(3)
B5 B4 B8 108.5(4)
C1 B4 B3 59.2(3)
B9 B4 B3 108.1(4)
B5 B4 B3 107.8(3)
B8 B4 B3 60.2(3)
C1 B5 B4 59.2(3)
C1 B5 B9 105.0(4)
B4 B5 B9 59.1(3)
C1 B5 B6 59.2(2)
B4 B5 B6 108.1(3)
B9 B5 B6 107.9(4)
C1 B5 B10 105.0(4)
B4 B5 B10 106.5(4)
B9 B5 B10 59.4(3)
B6 B5 B10 60.1(3)
C2 B6 C1 58.8(2)
C2 B6 B5 105.0(3)
C1 B6 B5 58.3(2)
C2 B6 B10 102.9(3)
C1 B6 B10 104.3(3)
B5 B6 B10 60.0(3)
C2 B6 B11 56.1(3)
C1 B6 B11 103.8(3)
B5 B6 B11 107.2(3)
B10 B6 B11 59.6(3)
C2 B7 B11 57.3(3)
C2 B7 B8 105.4(3)
B11 B7 B8 108.3(4)
C2 B7 B12 104.2(4)
B11 B7 B12 61.3(4)
B8 B7 B12 58.7(3)
C2 B7 B3 59.0(3)
B11 B7 B3 107.4(4)
B8 B7 B3 60.9(3)
B12 B7 B3 107.3(4)
B12 B8 B7 60.9(4)
B12 B8 B9 59.9(4)
B7 B8 B9 108.5(4)
B12 B8 B4 107.6(4)
B7 B8 B4 108.2(3)
B9 B8 B4 59.1(3)
B12 B8 B3 108.4(4)
B7 B8 B3 60.0(3)
B9 B8 B3 107.2(3)
B4 B8 B3 59.9(3)
B12 B9 B4 108.2(4)
B12 B9 B10 60.1(4)
B4 B9 B10 108.2(4)
B12 B9 B8 58.9(4)
B4 B9 B8 61.0(3)
B10 B9 B8 107.3(4)
B12 B9 B5 108.9(3)
B4 B9 B5 60.3(3)
B10 B9 B5 60.4(3)
B8 B9 B5 109.0(3)
B12 B10 B9 59.4(3)
B12 B10 B5 108.2(4)
B9 B10 B5 60.2(3)
B12 B10 B6 109.5(4)
B9 B10 B6 108.5(4)
B5 B10 B6 59.9(3)
B12 B10 B11 60.4(4)
B9 B10 B11 107.5(4)
B5 B10 B11 108.0(3)
B6 B10 B11 60.8(3)
C2 B11 B7 61.0(3)
C2 B11 B12 106.4(4)
B7 B11 B12 60.5(4)
C2 B11 B10 104.9(3)
B7 B11 B10 108.4(4)
B12 B11 B10 59.1(4)
C2 B11 B6 58.8(3)
B7 B11 B6 109.9(4)
B12 B11 B6 107.5(4)
B10 B11 B6 59.6(3)
B8 B12 B9 61.1(3)
B8 B12 B10 109.3(4)
B9 B12 B10 60.4(4)
B8 B12 B7 60.4(4)
B9 B12 B7 109.0(4)
B10 B12 B7 107.7(4)
B8 B12 B11 107.3(4)
B9 B12 B11 108.4(4)
B10 B12 B11 60.5(3)
B7 B12 B11 58.2(4)

loop_
_geom_bond_atom_site_label_1
_geom_bond_atom_site_label_2
_geom_bond_distance
O1 C1 1.354(4)
O1 C11 1.423(4)
O2 C12 1.196(4)
C1 C2 1.658(4)
C1 B5 1.684(6)
C1 B4 1.697(6)
C1 B6 1.699(5)
C1 B3 1.708(6)
C2 B11 1.629(7)
C2 B6 1.678(6)
C2 B7 1.692(6)
C2 B3 1.695(7)
C11 C12 1.497(6)
C12 C13 1.495(5)
B3 B7 1.750(8)
B3 B4 1.761(8)
B3 B8 1.765(8)
B4 B9 1.728(8)
B4 B5 1.749(8)
B4 B8 1.760(8)
B5 B9 1.755(8)
B5 B6 1.756(6)
B5 B10 1.758(9)
B6 B10 1.758(6)
B6 B11 1.780(7)
B7 B11 1.703(10)
B7 B8 1.735(8)
B7 B12 1.744(10)
B8 B12 1.705(9)
B8 B9 1.743(8)
B9 B12 1.723(8)
B9 B10 1.740(9)
B10 B12 1.735(10)
B10 B11 1.760(9)
B11 B12 1.757(7)
